data_1577480
loop_
_publ_author_name
'Kelani, Monsuru T.'
'Hosten, Eric C.'
'Muller, Alfred'
'Lammertsma, Koop'

_publ_section_title
;
 (\h6-Benzene)dichlorido[dicyclohexyl(4-isopropylphenyl)phosphane-\kP]ruthenium(II)
;
_journal_coeditor_code WM4255
_journal_issue 9
_journal_name_full IUCrData
_journal_paper_doi 10.1107/S2414314626008710
_journal_volume 11
_journal_year 2026
_chemical_formula_iupac '[Ru Cl2 (C6 H6) (C21 H33 P)]'
_chemical_formula_moiety 'C27 H39 Cl2 P Ru'
_chemical_formula_sum 'C27 H39 Cl2 P Ru'
_chemical_formula_weight 566.52
_chemical_name_systematic (\h^6^-Benzene)dichlorido[dicyclohexyl(4-isopropylphenyl)phosphane-\k<i>P</i>]ruthenium(II)
_space_group_crystal_system triclinic
_space_group_IT_number 2
_space_group_name_Hall '-P 1'
_space_group_name_H-M_alt 'P -1'
_atom_sites_solution_hydrogens geom
_audit_creation_method SHELXL-2019/3
_cell_angle_alpha 84.711(4)
_cell_angle_beta 78.450(4)
_cell_angle_gamma 81.738(4)
_cell_formula_units_Z 2
_cell_length_a 8.5992(9)
_cell_length_b 10.2612(12)
_cell_length_c 15.4390(16)
_cell_measurement_reflns_used 6769
_cell_measurement_temperature 273(2)
_cell_measurement_theta_max 24.99
_cell_measurement_theta_min 2.35
_cell_volume 1318.0(2)
_computing_cell_refinement
;
SAINT (Bruker, 2010)
;
_computing_data_collection
;
APEX2 (Bruker, 2010)
;
_computing_data_reduction
;
SAINT (Bruker, 2010)
;
_computing_molecular_graphics
;
Mercury (Macrae <i>et al.</i>., 2020)
;
_computing_publication_material
;
publCIF (Westrip, 2010) and WinGX (Farrugia, 2012)
;
_computing_structure_refinement
;
SHELXL (Sheldrick, 2015b)
;
_computing_structure_solution
;
<i>SHELXT</i> (Sheldrick, 2015a)
;
_diffrn_ambient_temperature 273(2)
_diffrn_detector_area_resol_mean 8.3333
_diffrn_measured_fraction_theta_full 0.997
_diffrn_measured_fraction_theta_max 0.995
_diffrn_measurement_device_type 'Bruker APEXII CCD'
_diffrn_measurement_method '\f and \w scans'
_diffrn_radiation_source 'sealed tube'
_diffrn_radiation_type MoK\a
_diffrn_radiation_wavelength 0.71073
_diffrn_reflns_av_R_equivalents 0.0766
_diffrn_reflns_av_unetI/netI 0.0433
_diffrn_reflns_limit_h_max 11
_diffrn_reflns_limit_h_min -11
_diffrn_reflns_limit_k_max 13
_diffrn_reflns_limit_k_min -13
_diffrn_reflns_limit_l_max 20
_diffrn_reflns_limit_l_min -20
_diffrn_reflns_number 48604
_diffrn_reflns_theta_full 25.242
_diffrn_reflns_theta_max 28.329
_diffrn_reflns_theta_min 2.010
_exptl_absorpt_coefficient_mu 0.871
_exptl_absorpt_correction_T_max 0.7457
_exptl_absorpt_correction_T_min 0.6895
_exptl_absorpt_correction_type multi-scan
_exptl_absorpt_process_details
;
(SADABS; Krause <i>et al.</i>,  2015)
;
_exptl_crystal_colour yellow
_exptl_crystal_density_diffrn 1.427
_exptl_crystal_description block
_exptl_crystal_F_000 588
_exptl_crystal_size_max 0.389
_exptl_crystal_size_mid 0.245
_exptl_crystal_size_min 0.094
_refine_diff_density_max 0.498
_refine_diff_density_min -0.470
_refine_ls_extinction_method none
_refine_ls_goodness_of_fit_ref 1.034
_refine_ls_hydrogen_treatment constr
_refine_ls_matrix_type full
_refine_ls_number_parameters 280
_refine_ls_number_reflns 6556
_refine_ls_number_restraints 13
_refine_ls_restrained_S_all 1.036
_refine_ls_R_factor_all 0.0500
_refine_ls_R_factor_gt 0.0367
_refine_ls_shift/su_max 0.001
_refine_ls_shift/su_mean 0.000
_refine_ls_structure_factor_coef Fsqd
_refine_ls_weighting_details 'w=1/[\s^2^(Fo^2^)+(0.0311P)^2^+0.6372P] where P=(Fo^2^+2Fc^2^)/3'
_refine_ls_weighting_scheme calc
_refine_ls_wR_factor_gt 0.0772
_refine_ls_wR_factor_ref 0.0851
_reflns_number_gt 5292
_reflns_number_total 6556
_reflns_threshold_expression 'I > 2\s(I)'
_cod_data_source_file wm4255.cif
_cod_data_source_block I
_cod_database_code 1577480
_shelx_space_group_comment
;
The symmetry employed for this shelxl refinement is uniquely defined
by the following loop, which should always be used as a source of
symmetry information in preference to the above space-group names.
They are only intended as comments.
;

loop_
_space_group_symop_operation_xyz
'x, y, z'
'-x, -y, -z'

loop_
_atom_site_type_symbol
_atom_site_label
_atom_site_fract_x
_atom_site_fract_y
_atom_site_fract_z
_atom_site_U_iso_or_equiv
_atom_site_adp_type
_atom_site_calc_flag
_atom_site_occupancy
_atom_site_disorder_assembly
_atom_site_disorder_group
Ru Ru1 0.62705(2) 0.21226(2) 0.58991(2) 0.03363(7) Uani d 1 . .
Cl Cl1 0.49749(9) 0.04255(7) 0.68079(5) 0.04836(18) Uani d 1 . .
Cl Cl2 0.36313(9) 0.33631(9) 0.59551(5) 0.0565(2) Uani d 1 . .
P P1 0.65764(7) 0.29085(6) 0.72526(4) 0.02889(14) Uani d 1 . .
C C1 0.7180(5) 0.0682(4) 0.4865(3) 0.0701(11) Uani d 1 . .
H H1 0.688704 -0.013230 0.479014 0.084 Uiso calc 1 . .
C C2 0.8305(5) 0.0751(4) 0.5409(2) 0.0733(12) Uani d 1 . .
H H2 0.869452 0.000247 0.572719 0.088 Uiso calc 1 . .
C C3 0.8829(4) 0.2003(5) 0.5459(2) 0.0678(11) Uani d 1 . .
H H3 0.961601 0.207879 0.577930 0.081 Uiso calc 1 . .
C C4 0.8110(4) 0.3123(4) 0.5005(2) 0.0609(9) Uani d 1 . .
H H4 0.843354 0.394648 0.501952 0.073 Uiso calc 1 . .
C C5 0.6950(4) 0.2993(4) 0.4550(2) 0.0610(9) Uani d 1 . .
H H5 0.642590 0.374287 0.429584 0.073 Uiso calc 1 . .
C C6 0.6533(5) 0.1773(5) 0.4458(2) 0.0685(11) Uani d 1 . .
H H6 0.578944 0.170638 0.410667 0.082 Uiso calc 1 . .
C C7 0.8084(3) 0.1725(2) 0.76968(17) 0.0343(5) Uani d 1 . .
C C8 0.7646(3) 0.0545(3) 0.81327(19) 0.0412(6) Uani d 1 . .
H H8 0.658933 0.038096 0.820859 0.049 Uiso calc 1 . .
C C9 0.8752(4) -0.0383(3) 0.8453(2) 0.0480(7) Uani d 1 . .
H H9 0.841995 -0.115494 0.875088 0.058 Uiso calc 1 . .
C C10 1.0343(4) -0.0199(3) 0.83440(19) 0.0478(7) Uani d 1 . .
C C11 1.0787(3) 0.0958(3) 0.7890(2) 0.0503(7) Uani d 1 . .
H H11 1.185326 0.110166 0.779557 0.060 Uiso calc 1 . .
C C12 0.9684(3) 0.1905(3) 0.7574(2) 0.0435(7) Uani d 1 . .
H H12 1.002092 0.267478 0.727525 0.052 Uiso calc 1 . .
C C15 1.2520(5) -0.2051(3) 0.7984(3) 0.0787(12) Uani d 1 . .
H H15A 1.181694 -0.236951 0.766449 0.118 Uiso calc 1 A 1
H H15B 1.323229 -0.153130 0.758479 0.118 Uiso calc 1 A 1
H H15C 1.313200 -0.278676 0.824388 0.118 Uiso calc 1 A 1
C C16 0.7472(3) 0.4473(2) 0.70614(17) 0.0337(5) Uani d 1 . .
H H16 0.851384 0.425306 0.667669 0.040 Uiso calc 1 . .
C C17 0.7862(4) 0.5040(3) 0.78672(19) 0.0435(7) Uani d 1 . .
H H17A 0.687906 0.539441 0.824564 0.052 Uiso calc 1 . .
H H17B 0.841137 0.434619 0.820791 0.052 Uiso calc 1 . .
C C18 0.8923(4) 0.6133(3) 0.7556(2) 0.0549(8) Uani d 1 . .
H H18A 0.912557 0.651367 0.806814 0.066 Uiso calc 1 . .
H H18B 0.994354 0.575408 0.722486 0.066 Uiso calc 1 . .
C C19 0.8160(5) 0.7212(3) 0.6977(2) 0.0628(9) Uani d 1 . .
H H19A 0.891572 0.783387 0.674529 0.075 Uiso calc 1 . .
H H19B 0.722988 0.768606 0.733399 0.075 Uiso calc 1 . .
C C20 0.7655(4) 0.6661(3) 0.6210(2) 0.0525(8) Uani d 1 . .
H H20A 0.860091 0.630718 0.580263 0.063 Uiso calc 1 . .
H H20B 0.707874 0.736749 0.589202 0.063 Uiso calc 1 . .
C C21 0.6591(3) 0.5574(3) 0.65316(19) 0.0403(6) Uani d 1 . .
H H21A 0.632313 0.521791 0.602769 0.048 Uiso calc 1 . .
H H21B 0.560433 0.593842 0.690209 0.048 Uiso calc 1 . .
C C22 0.4837(3) 0.3030(3) 0.81931(16) 0.0335(5) Uani d 1 . .
H H22 0.430647 0.224682 0.819080 0.040 Uiso calc 1 . .
C C23 0.3582(3) 0.4216(3) 0.80847(19) 0.0482(7) Uani d 1 . .
H H23A 0.328775 0.422976 0.750897 0.058 Uiso calc 1 . .
H H23B 0.403024 0.502284 0.811225 0.058 Uiso calc 1 . .
C C24 0.2091(4) 0.4156(4) 0.8809(2) 0.0601(9) Uani d 1 . .
H H24A 0.133000 0.493402 0.873799 0.072 Uiso calc 1 . .
H H24B 0.159170 0.338802 0.874793 0.072 Uiso calc 1 . .
C C25 0.2494(4) 0.4079(4) 0.9729(2) 0.0635(10) Uani d 1 . .
H H25A 0.287126 0.489383 0.981904 0.076 Uiso calc 1 . .
H H25B 0.153957 0.397323 1.017157 0.076 Uiso calc 1 . .
C C26 0.3768(4) 0.2933(4) 0.9835(2) 0.0612(9) Uani d 1 . .
H H26A 0.333974 0.211419 0.981463 0.073 Uiso calc 1 . .
H H26B 0.405832 0.293605 1.041066 0.073 Uiso calc 1 . .
C C27 0.5256(4) 0.2993(3) 0.91169(18) 0.0488(7) Uani d 1 . .
H H27A 0.602949 0.222623 0.919706 0.059 Uiso calc 1 . .
H H27B 0.573841 0.377440 0.916662 0.059 Uiso calc 1 . .
C C13A 1.1560(5) -0.1225(4) 0.8695(3) 0.0812(11) Uani d 0.528(5) B 1
H H13A 1.093279 -0.182559 0.910643 0.097 Uiso calc 0.528(5) B 1
C C14A 1.2510(9) -0.0713(8) 0.9202(5) 0.0812(11) Uani d 0.528(5) B 1
H H14A 1.323818 -0.141731 0.940661 0.122 Uiso calc 0.528(5) B 1
H H14B 1.183038 -0.030280 0.970102 0.122 Uiso calc 0.528(5) B 1
H H14C 1.310592 -0.007079 0.884063 0.122 Uiso calc 0.528(5) B 1
C C13B 1.1560(5) -0.1225(4) 0.8695(3) 0.0812(11) Uani d 0.472(5) B 2
H H13B 1.234608 -0.067664 0.878998 0.097 Uiso calc 0.472(5) B 2
C C14B 1.1085(10) -0.1823(8) 0.9574(5) 0.0812(11) Uani d 0.472(5) B 2
H H14D 1.047237 -0.252506 0.954713 0.122 Uiso calc 0.472(5) B 2
H H14E 1.044669 -0.117131 0.994811 0.122 Uiso calc 0.472(5) B 2
H H14F 1.202176 -0.217108 0.981138 0.122 Uiso calc 0.472(5) B 2

loop_
_atom_site_aniso_label
_atom_site_aniso_U_11
_atom_site_aniso_U_22
_atom_site_aniso_U_33
_atom_site_aniso_U_12
_atom_site_aniso_U_13
_atom_site_aniso_U_23
Ru1 0.03321(12) 0.03697(13) 0.02956(11) -0.00424(8) -0.00077(8) -0.00810(8)
Cl1 0.0535(4) 0.0469(4) 0.0461(4) -0.0209(3) 0.0000(3) -0.0086(3)
Cl2 0.0472(4) 0.0749(6) 0.0452(4) 0.0129(4) -0.0144(3) -0.0116(4)
P1 0.0281(3) 0.0287(3) 0.0295(3) -0.0019(2) -0.0049(2) -0.0038(2)
C1 0.078(3) 0.057(2) 0.067(2) -0.0185(19) 0.027(2) -0.0365(19)
C2 0.068(2) 0.068(2) 0.053(2) 0.034(2) 0.0277(17) 0.0062(18)
C3 0.0285(15) 0.130(4) 0.0412(18) -0.0073(19) 0.0071(13) -0.024(2)
C4 0.062(2) 0.064(2) 0.0518(19) -0.0275(18) 0.0211(16) -0.0156(17)
C5 0.065(2) 0.073(2) 0.0359(16) -0.0038(18) 0.0062(15) 0.0042(16)
C6 0.067(2) 0.103(3) 0.0373(18) -0.014(2) 0.0008(16) -0.027(2)
C7 0.0339(13) 0.0319(13) 0.0357(13) 0.0010(10) -0.0063(11) -0.0040(11)
C8 0.0421(15) 0.0375(15) 0.0450(16) -0.0079(12) -0.0099(12) -0.0002(12)
C9 0.062(2) 0.0344(15) 0.0443(16) 0.0023(13) -0.0107(14) 0.0031(12)
C10 0.0479(17) 0.0486(18) 0.0407(16) 0.0162(14) -0.0087(13) -0.0047(13)
C11 0.0325(15) 0.0561(19) 0.0594(19) 0.0033(13) -0.0096(13) -0.0010(15)
C12 0.0352(14) 0.0413(16) 0.0514(17) -0.0028(12) -0.0068(13) 0.0035(13)
C15 0.072(3) 0.048(2) 0.102(3) 0.0113(18) 0.003(2) -0.002(2)
C16 0.0358(13) 0.0295(13) 0.0366(13) -0.0055(10) -0.0080(11) -0.0015(10)
C17 0.0509(17) 0.0362(15) 0.0478(17) -0.0057(12) -0.0195(13) -0.0032(12)
C18 0.062(2) 0.0444(17) 0.070(2) -0.0196(15) -0.0326(17) 0.0013(15)
C19 0.080(2) 0.0367(17) 0.081(3) -0.0219(16) -0.031(2) 0.0052(16)
C20 0.062(2) 0.0409(17) 0.0575(19) -0.0132(14) -0.0211(16) 0.0118(14)
C21 0.0456(16) 0.0358(14) 0.0413(15) -0.0043(12) -0.0153(12) 0.0018(12)
C22 0.0320(13) 0.0375(14) 0.0298(12) -0.0030(10) -0.0023(10) -0.0056(10)
C23 0.0441(16) 0.0598(19) 0.0363(15) 0.0120(14) -0.0080(12) -0.0086(13)
C24 0.0373(16) 0.086(3) 0.0535(19) 0.0088(16) -0.0037(14) -0.0210(18)
C25 0.0491(19) 0.087(3) 0.0459(18) 0.0057(18) 0.0071(15) -0.0200(18)
C26 0.066(2) 0.079(2) 0.0313(15) -0.0003(18) 0.0000(15) -0.0044(15)
C27 0.0460(17) 0.067(2) 0.0299(14) 0.0061(14) -0.0076(12) -0.0056(13)
C13A 0.085(2) 0.086(2) 0.064(2) 0.0366(19) -0.0274(17) 0.0002(17)
C14A 0.085(2) 0.086(2) 0.064(2) 0.0366(19) -0.0274(17) 0.0002(17)
C13B 0.085(2) 0.086(2) 0.064(2) 0.0366(19) -0.0274(17) 0.0002(17)
C14B 0.085(2) 0.086(2) 0.064(2) 0.0366(19) -0.0274(17) 0.0002(17)

loop_
_atom_type_symbol
_atom_type_description
_atom_type_scat_dispersion_real
_atom_type_scat_dispersion_imag
_atom_type_scat_source
C C 0.0033 0.0016 'International Tables Vol C Tables 4.2.6.8 and 6.1.1.4'
H H 0.0000 0.0000 'International Tables Vol C Tables 4.2.6.8 and 6.1.1.4'
Cl Cl 0.1484 0.1585 'International Tables Vol C Tables 4.2.6.8 and 6.1.1.4'
P P 0.1023 0.0942 'International Tables Vol C Tables 4.2.6.8 and 6.1.1.4'
Ru Ru -1.2594 0.8363 'International Tables Vol C Tables 4.2.6.8 and 6.1.1.4'

loop_
_geom_angle_atom_site_label_1
_geom_angle_atom_site_label_2
_geom_angle_atom_site_label_3
_geom_angle_site_symmetry_1
_geom_angle_site_symmetry_3
_geom_angle
_geom_angle_publ_flag
P1 Ru1 Cl1 . . 85.81(3) ?
P1 Ru1 Cl2 . . 92.95(3) ?
Cl1 Ru1 Cl2 . . 87.12(3) ?
C7 P1 C16 . . 104.05(12) ?
C7 P1 C22 . . 103.40(12) ?
C16 P1 C22 . . 110.12(12) ?
C7 P1 Ru1 . . 107.20(8) ?
C16 P1 Ru1 . . 111.58(8) ?
C22 P1 Ru1 . . 119.04(8) ?
C6 C1 C2 . . 120.9(3) ?
C6 C1 H1 . . 119.6 ?
C2 C1 H1 . . 119.6 ?
C1 C2 C3 . . 118.4(3) ?
C1 C2 H2 . . 120.8 ?
C3 C2 H2 . . 120.8 ?
C4 C3 C2 . . 118.0(3) ?
C4 C3 H3 . . 121.0 ?
C2 C3 H3 . . 121.0 ?
C5 C4 C3 . . 120.0(3) ?
C5 C4 H4 . . 120.0 ?
C3 C4 H4 . . 120.0 ?
C4 C5 C6 . . 121.4(4) ?
C4 C5 H5 . . 119.3 ?
C6 C5 H5 . . 119.3 ?
C1 C6 C5 . . 121.0(4) ?
C1 C6 H6 . . 119.5 ?
C5 C6 H6 . . 119.5 ?
C12 C7 C8 . . 117.3(2) ?
C12 C7 P1 . . 123.2(2) ?
C8 C7 P1 . . 119.4(2) ?
C9 C8 C7 . . 121.1(3) ?
C9 C8 H8 . . 119.5 ?
C7 C8 H8 . . 119.5 ?
C8 C9 C10 . . 121.8(3) ?
C8 C9 H9 . . 119.1 ?
C10 C9 H9 . . 119.1 ?
C9 C10 C11 . . 117.2(3) ?
C9 C10 C13B . . 121.7(3) ?
C11 C10 C13B . . 121.2(3) ?
C9 C10 C13A . . 121.7(3) ?
C11 C10 C13A . . 121.2(3) ?
C10 C11 C12 . . 121.7(3) ?
C10 C11 H11 . . 119.2 ?
C12 C11 H11 . . 119.2 ?
C11 C12 C7 . . 121.0(3) ?
C11 C12 H12 . . 119.5 ?
C7 C12 H12 . . 119.5 ?
C13A C15 H15A . . 109.5 ?
C13A C15 H15B . . 109.5 ?
H15A C15 H15B . . 109.5 ?
C13A C15 H15C . . 109.5 ?
H15A C15 H15C . . 109.5 ?
H15B C15 H15C . . 109.5 ?
C21 C16 C17 . . 109.4(2) ?
C21 C16 P1 . . 114.77(17) ?
C17 C16 P1 . . 117.37(18) ?
C21 C16 H16 . . 104.6 ?
C17 C16 H16 . . 104.6 ?
P1 C16 H16 . . 104.6 ?
C18 C17 C16 . . 109.6(2) ?
C18 C17 H17A . . 109.7 ?
C16 C17 H17A . . 109.7 ?
C18 C17 H17B . . 109.7 ?
C16 C17 H17B . . 109.7 ?
H17A C17 H17B . . 108.2 ?
C19 C18 C17 . . 112.1(3) ?
C19 C18 H18A . . 109.2 ?
C17 C18 H18A . . 109.2 ?
C19 C18 H18B . . 109.2 ?
C17 C18 H18B . . 109.2 ?
H18A C18 H18B . . 107.9 ?
C18 C19 C20 . . 111.9(3) ?
C18 C19 H19A . . 109.2 ?
C20 C19 H19A . . 109.2 ?
C18 C19 H19B . . 109.2 ?
C20 C19 H19B . . 109.2 ?
H19A C19 H19B . . 107.9 ?
C19 C20 C21 . . 111.5(3) ?
C19 C20 H20A . . 109.3 ?
C21 C20 H20A . . 109.3 ?
C19 C20 H20B . . 109.3 ?
C21 C20 H20B . . 109.3 ?
H20A C20 H20B . . 108.0 ?
C20 C21 C16 . . 109.7(2) ?
C20 C21 H21A . . 109.7 ?
C16 C21 H21A . . 109.7 ?
C20 C21 H21B . . 109.7 ?
C16 C21 H21B . . 109.7 ?
H21A C21 H21B . . 108.2 ?
C23 C22 C27 . . 109.0(2) ?
C23 C22 P1 . . 113.61(19) ?
C27 C22 P1 . . 115.48(18) ?
C23 C22 H22 . . 106.0 ?
C27 C22 H22 . . 106.0 ?
P1 C22 H22 . . 106.0 ?
C22 C23 C24 . . 111.0(3) ?
C22 C23 H23A . . 109.4 ?
C24 C23 H23A . . 109.4 ?
C22 C23 H23B . . 109.4 ?
C24 C23 H23B . . 109.4 ?
H23A C23 H23B . . 108.0 ?
C25 C24 C23 . . 111.6(3) ?
C25 C24 H24A . . 109.3 ?
C23 C24 H24A . . 109.3 ?
C25 C24 H24B . . 109.3 ?
C23 C24 H24B . . 109.3 ?
H24A C24 H24B . . 108.0 ?
C26 C25 C24 . . 110.5(3) ?
C26 C25 H25A . . 109.6 ?
C24 C25 H25A . . 109.6 ?
C26 C25 H25B . . 109.6 ?
C24 C25 H25B . . 109.6 ?
H25A C25 H25B . . 108.1 ?
C25 C26 C27 . . 112.0(3) ?
C25 C26 H26A . . 109.2 ?
C27 C26 H26A . . 109.2 ?
C25 C26 H26B . . 109.2 ?
C27 C26 H26B . . 109.2 ?
H26A C26 H26B . . 107.9 ?
C26 C27 C22 . . 110.8(2) ?
C26 C27 H27A . . 109.5 ?
C22 C27 H27A . . 109.5 ?
C26 C27 H27B . . 109.5 ?
C22 C27 H27B . . 109.5 ?
H27A C27 H27B . . 108.1 ?
C14A C13A C15 . . 113.2(5) ?
C14A C13A C10 . . 114.2(4) ?
C15 C13A C10 . . 111.7(3) ?
C14A C13A H13A . . 105.6 ?
C15 C13A H13A . . 105.6 ?
C10 C13A H13A . . 105.6 ?
C13A C14A H14A . . 109.5 ?
C13A C14A H14B . . 109.5 ?
H14A C14A H14B . . 109.5 ?
C13A C14A H14C . . 109.5 ?
H14A C14A H14C . . 109.5 ?
H14B C14A H14C . . 109.5 ?
C14B C13B C15 . . 119.6(5) ?
C14B C13B C10 . . 117.2(4) ?
C15 C13B C10 . . 111.7(3) ?
C14B C13B H13B . . 101.4 ?
C15 C13B H13B . . 101.4 ?
C10 C13B H13B . . 101.4 ?
C13B C14B H14D . . 109.5 ?
C13B C14B H14E . . 109.5 ?
H14D C14B H14E . . 109.5 ?
C13B C14B H14F . . 109.5 ?
H14D C14B H14F . . 109.5 ?
H14E C14B H14F . . 109.5 ?

loop_
_geom_bond_atom_site_label_1
_geom_bond_atom_site_label_2
_geom_bond_site_symmetry_2
_geom_bond_distance
_geom_bond_publ_flag
Ru1 P1 . 2.3830(7) ?
Ru1 Cl1 . 2.3925(8) ?
Ru1 Cl2 . 2.4269(8) ?
P1 C7 . 1.837(3) ?
P1 C16 . 1.853(2) ?
P1 C22 . 1.863(2) ?
C1 C6 . 1.338(5) ?
C1 C2 . 1.415(6) ?
C1 H1 . 0.9300 ?
C2 C3 . 1.435(5) ?
C2 H2 . 0.9300 ?
C3 C4 . 1.420(5) ?
C3 H3 . 0.9300 ?
C4 C5 . 1.357(5) ?
C4 H4 . 0.9300 ?
C5 C6 . 1.379(5) ?
C5 H5 . 0.9300 ?
C6 H6 . 0.9300 ?
C7 C12 . 1.388(4) ?
C7 C8 . 1.393(4) ?
C8 C9 . 1.378(4) ?
C8 H8 . 0.9300 ?
C9 C10 . 1.383(4) ?
C9 H9 . 0.9300 ?
C10 C11 . 1.384(4) ?
C10 C13B . 1.517(4) ?
C10 C13A . 1.517(4) ?
C11 C12 . 1.384(4) ?
C11 H11 . 0.9300 ?
C12 H12 . 0.9300 ?
C15 C13B . 1.487(5) ?
C15 C13A . 1.487(5) ?
C15 H15A . 0.9600 ?
C15 H15B . 0.9600 ?
C15 H15C . 0.9600 ?
C16 C21 . 1.533(3) ?
C16 C17 . 1.535(4) ?
C16 H16 . 0.9800 ?
C17 C18 . 1.529(4) ?
C17 H17A . 0.9700 ?
C17 H17B . 0.9700 ?
C18 C19 . 1.516(4) ?
C18 H18A . 0.9700 ?
C18 H18B . 0.9700 ?
C19 C20 . 1.520(4) ?
C19 H19A . 0.9700 ?
C19 H19B . 0.9700 ?
C20 C21 . 1.528(4) ?
C20 H20A . 0.9700 ?
C20 H20B . 0.9700 ?
C21 H21A . 0.9700 ?
C21 H21B . 0.9700 ?
C22 C23 . 1.527(4) ?
C22 C27 . 1.535(4) ?
C22 H22 . 0.9800 ?
C23 C24 . 1.528(4) ?
C23 H23A . 0.9700 ?
C23 H23B . 0.9700 ?
C24 C25 . 1.520(4) ?
C24 H24A . 0.9700 ?
C24 H24B . 0.9700 ?
C25 C26 . 1.509(5) ?
C25 H25A . 0.9700 ?
C25 H25B . 0.9700 ?
C26 C27 . 1.521(4) ?
C26 H26A . 0.9700 ?
C26 H26B . 0.9700 ?
C27 H27A . 0.9700 ?
C27 H27B . 0.9700 ?
C13A C14A . 1.419(7) ?
C13A H13A . 0.9800 ?
C14A H14A . 0.9600 ?
C14A H14B . 0.9600 ?
C14A H14C . 0.9600 ?
C13B C14B . 1.443(8) ?
C13B H13B . 0.9800 ?
C14B H14D . 0.9600 ?
C14B H14E . 0.9600 ?
C14B H14F . 0.9600 ?

loop_
_geom_hbond_atom_site_label_D
_geom_hbond_atom_site_label_H
_geom_hbond_atom_site_label_A
_geom_hbond_site_symmetry_A
_geom_hbond_distance_DH
_geom_hbond_distance_HA
_geom_hbond_distance_DA
_geom_hbond_angle_DHA
_geom_hbond_publ_flag
C11 H11 Cl1 1_655 0.93 2.83 3.640(3) 145.7 yes
C8 H8 Cl1 . 0.93 2.79 3.388(3) 123.3 yes
C22 H22 Cl1 . 0.98 2.88 3.548(3) 125.9 yes
C23 H23A Cl2 . 0.97 2.58 3.470(3) 152.3 yes
C15 H15B Cl1 1_655 0.96 2.72 3.656(4) 164 yes

loop_
_geom_torsion_atom_site_label_1
_geom_torsion_atom_site_label_2
_geom_torsion_atom_site_label_3
_geom_torsion_atom_site_label_4
_geom_torsion_site_symmetry_1
_geom_torsion_site_symmetry_2
_geom_torsion_site_symmetry_3
_geom_torsion_site_symmetry_4
_geom_torsion
_geom_torsion_publ_flag
C6 C1 C2 C3 . . . . -4.8(5) ?
C1 C2 C3 C4 . . . . 4.1(4) ?
C2 C3 C4 C5 . . . . 0.8(4) ?
C3 C4 C5 C6 . . . . -5.2(5) ?
C2 C1 C6 C5 . . . . 0.5(5) ?
C4 C5 C6 C1 . . . . 4.7(5) ?
C16 P1 C7 C12 . . . . -21.0(3) ?
C22 P1 C7 C12 . . . . -136.1(2) ?
Ru1 P1 C7 C12 . . . . 97.3(2) ?
C16 P1 C7 C8 . . . . 163.1(2) ?
C22 P1 C7 C8 . . . . 48.0(2) ?
Ru1 P1 C7 C8 . . . . -78.6(2) ?
C12 C7 C8 C9 . . . . 2.1(4) ?
P1 C7 C8 C9 . . . . 178.2(2) ?
C7 C8 C9 C10 . . . . -1.2(5) ?
C8 C9 C10 C11 . . . . -0.5(4) ?
C8 C9 C10 C13B . . . . -179.8(3) ?
C8 C9 C10 C13A . . . . -179.8(3) ?
C9 C10 C11 C12 . . . . 1.3(5) ?
C13B C10 C11 C12 . . . . -179.5(3) ?
C13A C10 C11 C12 . . . . -179.5(3) ?
C10 C11 C12 C7 . . . . -0.4(5) ?
C8 C7 C12 C11 . . . . -1.3(4) ?
P1 C7 C12 C11 . . . . -177.2(2) ?
C7 P1 C16 C21 . . . . 169.38(19) ?
C22 P1 C16 C21 . . . . -80.4(2) ?
Ru1 P1 C16 C21 . . . . 54.1(2) ?
C7 P1 C16 C17 . . . . -60.1(2) ?
C22 P1 C16 C17 . . . . 50.2(2) ?
Ru1 P1 C16 C17 . . . . -175.32(18) ?
C21 C16 C17 C18 . . . . -59.9(3) ?
P1 C16 C17 C18 . . . . 167.1(2) ?
C16 C17 C18 C19 . . . . 56.3(4) ?
C17 C18 C19 C20 . . . . -53.1(4) ?
C18 C19 C20 C21 . . . . 53.3(4) ?
C19 C20 C21 C16 . . . . -57.1(3) ?
C17 C16 C21 C20 . . . . 60.5(3) ?
P1 C16 C21 C20 . . . . -165.2(2) ?
C7 P1 C22 C23 . . . . 164.8(2) ?
C16 P1 C22 C23 . . . . 54.1(2) ?
Ru1 P1 C22 C23 . . . . -76.6(2) ?
C7 P1 C22 C27 . . . . 37.7(2) ?
C16 P1 C22 C27 . . . . -73.0(2) ?
Ru1 P1 C22 C27 . . . . 156.37(18) ?
C27 C22 C23 C24 . . . . -57.4(3) ?
P1 C22 C23 C24 . . . . 172.2(2) ?
C22 C23 C24 C25 . . . . 57.0(4) ?
C23 C24 C25 C26 . . . . -54.8(4) ?
C24 C25 C26 C27 . . . . 55.2(4) ?
C25 C26 C27 C22 . . . . -57.3(4) ?
C23 C22 C27 C26 . . . . 57.4(3) ?
P1 C22 C27 C26 . . . . -173.2(2) ?
C9 C10 C13A C14A . . . . -130.1(5) ?
C11 C10 C13A C14A . . . . 50.7(6) ?
C9 C10 C13A C15 . . . . 99.8(4) ?
C11 C10 C13A C15 . . . . -79.4(5) ?
C9 C10 C13B C14B . . . . -43.6(7) ?
C11 C10 C13B C14B . . . . 137.3(6) ?
C9 C10 C13B C15 . . . . 99.8(4) ?
C11 C10 C13B C15 . . . . -79.4(5) ?
